data_4071061
loop_
_publ_author_name
'Pariya, Chandi'
'Marcos, Yoseph S.'
'Zhang, Yixun'
'Fronczek, Frank R.'
'Maverick, Andrew W.'

_publ_section_title
;
 Organosilicon-Based Multifunctional \b-Diketones and their Rhodium and
 Iridium Complexes
;
_journal_issue 17
_journal_name_full Organometallics
_journal_page_first 4318
_journal_paper_doi 10.1021/om701233a
_journal_volume 27
_journal_year 2008
_chemical_compound_source 'local laboratory'
_chemical_formula_moiety 'C24 H28 O4 Si'
_chemical_formula_sum 'C24 H28 O4 Si'
_chemical_formula_weight 408.55
_chemical_melting_point 429
_chemical_name_common Me2Si(phacH)2
_chemical_name_systematic
; 
 3,3'-[dimethylsilylenebis(1,4-phenylene)]bis(2,4-pentanedione) 
;
_space_group_IT_number 2
_symmetry_cell_setting triclinic
_symmetry_space_group_name_Hall '-P 1'
_symmetry_space_group_name_H-M 'P -1'
_atom_sites_solution_hydrogens geom
_atom_sites_solution_primary direct
_atom_sites_solution_secondary difmap
_audit_creation_method SHELXL-97
_cell_angle_alpha 87.401(8)
_cell_angle_beta 83.350(8)
_cell_angle_gamma 81.920(11)
_cell_formula_units_Z 2
_cell_length_a 8.016(2)
_cell_length_b 8.044(2)
_cell_length_c 17.791(4)
_cell_measurement_reflns_used 5325
_cell_measurement_temperature 105
_cell_measurement_theta_max 27.9
_cell_measurement_theta_min 2.5
_cell_volume 1127.7(5)
_computing_cell_refinement 'HKL Scalepack (Otwinowski & Minor 1997)'
_computing_data_collection 'COLLECT (Nonius, 2000)'
_computing_data_reduction 'HKL Denzo and Scalepack (Otwinowski & Minor 1997)'
_computing_molecular_graphics 'ORTEP-3 for Windows (Farrugia, 1997)'
_computing_publication_material 'SHELXL-97 (Sheldrick, 1997)'
_computing_structure_refinement 'SHELXL-97 (Sheldrick, 1997)'
_computing_structure_solution 'SIR97 (Altomare  et al., 1999)'
_diffrn_ambient_temperature 105
_diffrn_measured_fraction_theta_full 0.996
_diffrn_measured_fraction_theta_max 0.996
_diffrn_measurement_device 'KappaCCD (with Oxford Cryostream)'
_diffrn_measurement_method ' \w scans with \k offsets'
_diffrn_radiation_monochromator graphite
_diffrn_radiation_source 'fine-focus sealed tube'
_diffrn_radiation_type MoK\a
_diffrn_radiation_wavelength 0.71073
_diffrn_reflns_av_R_equivalents 0.028
_diffrn_reflns_av_sigmaI/netI 0.0450
_diffrn_reflns_limit_h_max 10
_diffrn_reflns_limit_h_min -10
_diffrn_reflns_limit_k_max 10
_diffrn_reflns_limit_k_min -10
_diffrn_reflns_limit_l_max 23
_diffrn_reflns_limit_l_min -23
_diffrn_reflns_number 33395
_diffrn_reflns_theta_full 27.9
_diffrn_reflns_theta_max 27.9
_diffrn_reflns_theta_min 2.5
_diffrn_standards_decay_% <2
_diffrn_standards_number 0
_exptl_absorpt_coefficient_mu 0.130
_exptl_absorpt_correction_type none
_exptl_crystal_colour colorless
_exptl_crystal_density_diffrn 1.203
_exptl_crystal_density_method 'not measured'
_exptl_crystal_description 'needle fragment'
_exptl_crystal_F_000 436
_exptl_crystal_size_max 0.30
_exptl_crystal_size_mid 0.27
_exptl_crystal_size_min 0.25
_refine_diff_density_max 0.29
_refine_diff_density_min -0.26
_refine_diff_density_rms 0.045
_refine_ls_extinction_coef 0.0056(18)
_refine_ls_extinction_expression Fc^*^=kFc[1+0.001xFc^2^\l^3^/sin(2\q)]^-1/4^
_refine_ls_extinction_method SHELXL
_refine_ls_goodness_of_fit_ref 1.034
_refine_ls_hydrogen_treatment mixed
_refine_ls_matrix_type full
_refine_ls_number_parameters 275
_refine_ls_number_reflns 5394
_refine_ls_number_restraints 0
_refine_ls_restrained_S_all 1.034
_refine_ls_R_factor_all 0.062
_refine_ls_R_factor_gt 0.042
_refine_ls_shift/su_max 0.001
_refine_ls_shift/su_mean 0.000
_refine_ls_structure_factor_coef Fsqd
_refine_ls_weighting_details 'calc w=1/[\s^2^(Fo^2^)+(0.0486P)^2^+0.3560P] where P=(Fo^2^+2Fc^2^)/3'
_refine_ls_weighting_scheme calc
_refine_ls_wR_factor_gt 0.103
_refine_ls_wR_factor_ref 0.111
_reflns_number_gt 4157
_reflns_number_total 5394
_reflns_threshold_expression I>2\s(I)
_cod_data_source_file om701233a_si_001.cif
_cod_data_source_block compound_1
_cod_depositor_comments
;
The following automatic conversions were performed:

'_symmetry_cell_setting' value 'Triclinic' changed to 'triclinic'
according to /home/saulius/struct/CIF-dictionaries/cif_core.dic
dictionary named 'cif_core.dic' version 2.4.1 from 2010-06-29.

Automatic conversion script
Id: cif_fix_values 1715 2011-07-08 13:25:40Z adriana 
;
_cod_original_sg_symbol_H-M 'P -1          '
_cod_database_code 4071061

loop_
_symmetry_equiv_pos_as_xyz
'x, y, z'
'-x, -y, -z'

loop_
_atom_site_label
_atom_site_type_symbol
_atom_site_fract_x
_atom_site_fract_y
_atom_site_fract_z
_atom_site_U_iso_or_equiv
_atom_site_adp_type
_atom_site_occupancy
_atom_site_symmetry_multiplicity
_atom_site_calc_flag
_atom_site_refinement_flags
Si1 Si 0.42405(5) 0.51785(5) 0.81365(2) 0.02127(12) Uani 1 1 d .
O1 O 0.91700(15) 1.25432(14) 0.97032(7) 0.0330(3) Uani 1 1 d .
H1O H 0.992(3) 1.279(2) 0.9136(12) 0.050 Uiso 1 1 d .
O2 O 1.05348(14) 1.24586(14) 0.83993(7) 0.0350(3) Uani 1 1 d .
O3 O 0.83940(16) -0.13847(16) 0.47099(7) 0.0434(3) Uani 1 1 d .
H3O H 0.854(3) -0.030(3) 0.4225(13) 0.065 Uiso 1 1 d .
O4 O 0.8423(2) 0.12486(19) 0.39863(7) 0.0564(4) Uani 1 1 d .
C1 C 0.21007(19) 0.62394(19) 0.79505(9) 0.0289(3) Uani 1 1 d .
H1A H 0.1367 0.5391 0.7887 0.043 Uiso 1 1 calc R
H1B H 0.2203 0.6945 0.7488 0.043 Uiso 1 1 calc R
H1C H 0.1608 0.6941 0.8378 0.043 Uiso 1 1 calc R
C2 C 0.4071(2) 0.3710(2) 0.89738(9) 0.0303(3) Uani 1 1 d .
H2A H 0.5209 0.3210 0.9081 0.045 Uiso 1 1 calc R
H2B H 0.3420 0.2821 0.8867 0.045 Uiso 1 1 calc R
H2C H 0.3494 0.4329 0.9414 0.045 Uiso 1 1 calc R
C3 C 0.56106(18) 0.67839(17) 0.83206(8) 0.0213(3) Uani 1 1 d .
C4 C 0.53720(19) 0.84159(18) 0.80006(8) 0.0238(3) Uani 1 1 d .
H4 H 0.4539 0.8691 0.7660 0.029 Uiso 1 1 calc R
C5 C 0.63227(19) 0.96367(18) 0.81696(8) 0.0244(3) Uani 1 1 d .
H5 H 0.6125 1.0730 0.7945 0.029 Uiso 1 1 calc R
C6 C 0.75629(18) 0.92830(17) 0.86637(8) 0.0216(3) Uani 1 1 d .
C7 C 0.78405(18) 0.76610(18) 0.89776(8) 0.0239(3) Uani 1 1 d .
H7 H 0.8692 0.7387 0.9310 0.029 Uiso 1 1 calc R
C8 C 0.68836(18) 0.64424(18) 0.88091(8) 0.0240(3) Uani 1 1 d .
H8 H 0.7095 0.5347 0.9030 0.029 Uiso 1 1 calc R
C9 C 0.85626(18) 1.06285(18) 0.88404(8) 0.0235(3) Uani 1 1 d .
C10 C 0.7196(2) 1.0764(2) 1.02107(9) 0.0308(4) Uani 1 1 d .
H10A H 0.7847 1.0422 1.0639 0.046 Uiso 1 1 calc R
H10B H 0.6676 0.9812 1.0065 0.046 Uiso 1 1 calc R
H10C H 0.6307 1.1694 1.0358 0.046 Uiso 1 1 calc R
C11 C 0.83488(19) 1.13184(18) 0.95573(9) 0.0255(3) Uani 1 1 d .
C12 C 0.97220(19) 1.12546(18) 0.82697(9) 0.0263(3) Uani 1 1 d .
C13 C 1.0106(2) 1.0532(2) 0.75021(9) 0.0314(4) Uani 1 1 d .
H13A H 0.9431 1.1220 0.7147 0.047 Uiso 1 1 calc R
H13B H 0.9825 0.9382 0.7524 0.047 Uiso 1 1 calc R
H13C H 1.1314 1.0518 0.7330 0.047 Uiso 1 1 calc R
C14 C 0.52103(18) 0.39905(17) 0.72713(8) 0.0213(3) Uani 1 1 d .
C15 C 0.4276(2) 0.29261(19) 0.69394(9) 0.0265(3) Uani 1 1 d .
H15 H 0.3157 0.2818 0.7158 0.032 Uiso 1 1 calc R
C16 C 0.4945(2) 0.2027(2) 0.62998(9) 0.0304(4) Uani 1 1 d .
H16 H 0.4280 0.1317 0.6089 0.037 Uiso 1 1 calc R
C17 C 0.6585(2) 0.21568(19) 0.59634(8) 0.0260(3) Uani 1 1 d .
C18 C 0.7523(2) 0.32115(19) 0.62853(9) 0.0275(3) Uani 1 1 d .
H18 H 0.8642 0.3317 0.6065 0.033 Uiso 1 1 calc R
C19 C 0.68481(19) 0.41152(18) 0.69261(8) 0.0251(3) Uani 1 1 d .
H19 H 0.7514 0.4831 0.7133 0.030 Uiso 1 1 calc R
C20 C 0.7325(2) 0.1203(2) 0.52695(9) 0.0310(4) Uani 1 1 d .
C21 C 0.7324(3) -0.1609(2) 0.59962(11) 0.0481(5) Uani 1 1 d .
H21A H 0.6146 -0.1832 0.6037 0.072 Uiso 1 1 calc R
H21B H 0.7498 -0.1003 0.6440 0.072 Uiso 1 1 calc R
H21C H 0.8086 -0.2675 0.5971 0.072 Uiso 1 1 calc R
C22 C 0.7694(2) -0.0569(2) 0.52977(10) 0.0347(4) Uani 1 1 d .
C23 C 0.7719(3) 0.2058(2) 0.45878(10) 0.0447(5) Uani 1 1 d .
C24 C 0.7389(4) 0.3923(3) 0.44760(12) 0.0685(7) Uani 1 1 d .
H24A H 0.8456 0.4393 0.4459 0.103 Uiso 1 1 calc R
H24B H 0.6595 0.4402 0.4897 0.103 Uiso 1 1 calc R
H24C H 0.6897 0.4197 0.3999 0.103 Uiso 1 1 calc R

loop_
_atom_site_aniso_label
_atom_site_aniso_U_11
_atom_site_aniso_U_22
_atom_site_aniso_U_33
_atom_site_aniso_U_23
_atom_site_aniso_U_13
_atom_site_aniso_U_12
Si1 0.0248(2) 0.0196(2) 0.0194(2) -0.00061(15) -0.00108(15) -0.00414(15)
O1 0.0385(7) 0.0318(6) 0.0318(6) -0.0069(5) -0.0082(5) -0.0099(5)
O2 0.0371(6) 0.0334(6) 0.0377(7) 0.0003(5) -0.0041(5) -0.0160(5)
O3 0.0441(7) 0.0477(8) 0.0387(7) -0.0231(6) -0.0019(6) -0.0028(6)
O4 0.0749(10) 0.0664(10) 0.0223(7) -0.0092(6) 0.0056(6) 0.0040(8)
C1 0.0257(8) 0.0269(8) 0.0337(9) -0.0026(6) -0.0012(6) -0.0034(6)
C2 0.0375(9) 0.0293(8) 0.0250(8) 0.0023(6) -0.0023(7) -0.0094(7)
C3 0.0243(7) 0.0218(7) 0.0168(7) -0.0026(5) 0.0015(5) -0.0017(6)
C4 0.0268(8) 0.0252(7) 0.0202(7) -0.0003(6) -0.0047(6) -0.0047(6)
C5 0.0297(8) 0.0203(7) 0.0234(7) 0.0017(6) -0.0042(6) -0.0037(6)
C6 0.0235(7) 0.0226(7) 0.0185(7) -0.0029(5) 0.0009(5) -0.0042(6)
C7 0.0228(7) 0.0267(7) 0.0223(7) -0.0010(6) -0.0043(6) -0.0023(6)
C8 0.0275(8) 0.0206(7) 0.0231(7) 0.0007(6) -0.0021(6) -0.0016(6)
C9 0.0250(7) 0.0221(7) 0.0236(7) -0.0014(6) -0.0041(6) -0.0031(6)
C10 0.0333(9) 0.0349(8) 0.0240(8) -0.0063(6) -0.0031(6) -0.0026(7)
C11 0.0258(8) 0.0224(7) 0.0288(8) -0.0023(6) -0.0072(6) -0.0013(6)
C12 0.0260(8) 0.0236(7) 0.0298(8) 0.0013(6) -0.0061(6) -0.0035(6)
C13 0.0347(9) 0.0309(8) 0.0273(8) 0.0024(6) 0.0006(7) -0.0044(7)
C14 0.0265(7) 0.0179(6) 0.0195(7) 0.0030(5) -0.0044(6) -0.0029(5)
C15 0.0258(8) 0.0295(8) 0.0247(8) -0.0026(6) -0.0031(6) -0.0050(6)
C16 0.0327(9) 0.0333(8) 0.0275(8) -0.0072(7) -0.0076(7) -0.0066(7)
C17 0.0320(8) 0.0266(7) 0.0189(7) -0.0009(6) -0.0048(6) -0.0002(6)
C18 0.0278(8) 0.0274(8) 0.0264(8) -0.0001(6) 0.0004(6) -0.0032(6)
C19 0.0286(8) 0.0220(7) 0.0253(8) -0.0012(6) -0.0030(6) -0.0054(6)
C20 0.0328(9) 0.0376(9) 0.0223(8) -0.0072(7) -0.0038(6) -0.0017(7)
C21 0.0652(13) 0.0318(9) 0.0465(11) -0.0089(8) 0.0044(9) -0.0095(9)
C22 0.0333(9) 0.0397(9) 0.0326(9) -0.0133(7) -0.0048(7) -0.0050(7)
C23 0.0566(12) 0.0513(11) 0.0232(9) -0.0048(8) -0.0016(8) 0.0016(9)
C24 0.109(2) 0.0530(13) 0.0320(11) 0.0086(9) 0.0096(12) 0.0127(13)

loop_
_atom_type_symbol
_atom_type_description
_atom_type_scat_dispersion_real
_atom_type_scat_dispersion_imag
_atom_type_scat_source
C C 0.0033 0.0016 'International Tables Vol C Tables 4.2.6.8 and 6.1.1.4'
H H 0.0000 0.0000 'International Tables Vol C Tables 4.2.6.8 and 6.1.1.4'
O O 0.0106 0.0060 'International Tables Vol C Tables 4.2.6.8 and 6.1.1.4'
Si Si 0.0817 0.0704 'International Tables Vol C Tables 4.2.6.8 and 6.1.1.4'

loop_
_geom_angle_atom_site_label_1
_geom_angle_atom_site_label_2
_geom_angle_atom_site_label_3
_geom_angle
C2 Si1 C1 110.47(8)
C2 Si1 C3 109.08(7)
C1 Si1 C3 109.84(7)
C2 Si1 C14 110.12(7)
C1 Si1 C14 108.04(7)
C3 Si1 C14 109.28(6)
C11 O1 H1O 102.7(10)
C12 O2 H1O 101.2(8)
C22 O3 H3O 103.6(11)
C23 O4 H3O 102.5(10)
Si1 C1 H1A 109.5
Si1 C1 H1B 109.5
H1A C1 H1B 109.5
Si1 C1 H1C 109.5
H1A C1 H1C 109.5
H1B C1 H1C 109.5
Si1 C2 H2A 109.5
Si1 C2 H2B 109.5
H2A C2 H2B 109.5
Si1 C2 H2C 109.5
H2A C2 H2C 109.5
H2B C2 H2C 109.5
C4 C3 C8 116.56(13)
C4 C3 Si1 121.51(11)
C8 C3 Si1 121.88(11)
C5 C4 C3 121.64(13)
C5 C4 H4 119.2
C3 C4 H4 119.2
C4 C5 C6 121.03(13)
C4 C5 H5 119.5
C6 C5 H5 119.5
C5 C6 C7 118.25(13)
C5 C6 C9 119.91(13)
C7 C6 C9 121.84(13)
C8 C7 C6 120.60(13)
C8 C7 H7 119.7
C6 C7 H7 119.7
C7 C8 C3 121.91(13)
C7 C8 H8 119.0
C3 C8 H8 119.0
C11 C9 C12 118.74(13)
C11 C9 C6 121.17(13)
C12 C9 C6 120.06(13)
C11 C10 H10A 109.5
C11 C10 H10B 109.5
H10A C10 H10B 109.5
C11 C10 H10C 109.5
H10A C10 H10C 109.5
H10B C10 H10C 109.5
O1 C11 C9 121.21(14)
O1 C11 C10 114.42(13)
C9 C11 C10 124.37(13)
O2 C12 C9 121.07(14)
O2 C12 C13 116.36(14)
C9 C12 C13 122.54(13)
C12 C13 H13A 109.5
C12 C13 H13B 109.5
H13A C13 H13B 109.5
C12 C13 H13C 109.5
H13A C13 H13C 109.5
H13B C13 H13C 109.5
C19 C14 C15 116.96(13)
C19 C14 Si1 123.09(11)
C15 C14 Si1 119.95(11)
C16 C15 C14 121.77(14)
C16 C15 H15 119.1
C14 C15 H15 119.1
C15 C16 C17 120.66(14)
C15 C16 H16 119.7
C17 C16 H16 119.7
C18 C17 C16 118.17(14)
C18 C17 C20 120.42(14)
C16 C17 C20 121.41(14)
C17 C18 C19 121.08(14)
C17 C18 H18 119.5
C19 C18 H18 119.5
C18 C19 C14 121.36(14)
C18 C19 H19 119.3
C14 C19 H19 119.3
C23 C20 C22 118.57(15)
C23 C20 C17 120.32(15)
C22 C20 C17 121.08(14)
C22 C21 H21A 109.5
C22 C21 H21B 109.5
H21A C21 H21B 109.5
C22 C21 H21C 109.5
H21A C21 H21C 109.5
H21B C21 H21C 109.5
O3 C22 C20 121.14(16)
O3 C22 C21 115.79(16)
C20 C22 C21 123.06(15)
O4 C23 C20 121.00(17)
O4 C23 C24 114.75(17)
C20 C23 C24 124.25(16)
C23 C24 H24A 109.5
C23 C24 H24B 109.5
H24A C24 H24B 109.5
C23 C24 H24C 109.5
H24A C24 H24C 109.5
H24B C24 H24C 109.5

loop_
_geom_bond_atom_site_label_1
_geom_bond_atom_site_label_2
_geom_bond_distance
Si1 C2 1.8629(16)
Si1 C1 1.8639(16)
Si1 C3 1.8713(15)
Si1 C14 1.8799(15)
O1 C11 1.3101(18)
O1 H1O 1.14(2)
O2 C12 1.2838(18)
O2 H1O 1.37(2)
O3 C22 1.2890(19)
O3 H3O 1.21(2)
O4 C23 1.307(2)
O4 H3O 1.29(2)
C1 H1A 0.9800
C1 H1B 0.9800
C1 H1C 0.9800
C2 H2A 0.9800
C2 H2B 0.9800
C2 H2C 0.9800
C3 C4 1.404(2)
C3 C8 1.406(2)
C4 C5 1.388(2)
C4 H4 0.9500
C5 C6 1.394(2)
C5 H5 0.9500
C6 C7 1.395(2)
C6 C9 1.498(2)
C7 C8 1.389(2)
C7 H7 0.9500
C8 H8 0.9500
C9 C11 1.397(2)
C9 C12 1.420(2)
C10 C11 1.491(2)
C10 H10A 0.9800
C10 H10B 0.9800
C10 H10C 0.9800
C12 C13 1.491(2)
C13 H13A 0.9800
C13 H13B 0.9800
C13 H13C 0.9800
C14 C19 1.398(2)
C14 C15 1.404(2)
C15 C16 1.389(2)
C15 H15 0.9500
C16 C17 1.395(2)
C16 H16 0.9500
C17 C18 1.392(2)
C17 C20 1.501(2)
C18 C19 1.394(2)
C18 H18 0.9500
C19 H19 0.9500
C20 C23 1.393(2)
C20 C22 1.414(2)
C21 C22 1.491(3)
C21 H21A 0.9800
C21 H21B 0.9800
C21 H21C 0.9800
C23 C24 1.494(3)
C24 H24A 0.9800
C24 H24B 0.9800
C24 H24C 0.9800

loop_
_geom_hbond_atom_site_label_D
_geom_hbond_atom_site_label_H
_geom_hbond_atom_site_label_A
_geom_hbond_distance_DH
_geom_hbond_distance_HA
_geom_hbond_distance_DA
_geom_hbond_angle_DHA
O1 H1O O2 1.14(2) 1.37(2) 2.4471(17) 154.9(17)
O3 H3O O4 1.21(2) 1.29(2) 2.430(2) 153(2)

loop_
_geom_torsion_atom_site_label_1
_geom_torsion_atom_site_label_2
_geom_torsion_atom_site_label_3
_geom_torsion_atom_site_label_4
_geom_torsion
C2 Si1 C3 C4 -149.93(12)
C1 Si1 C3 C4 -28.73(14)
C14 Si1 C3 C4 89.63(13)
C2 Si1 C3 C8 27.45(14)
C1 Si1 C3 C8 148.66(12)
C14 Si1 C3 C8 -92.98(13)
C8 C3 C4 C5 -1.2(2)
Si1 C3 C4 C5 176.33(11)
C3 C4 C5 C6 0.3(2)
C4 C5 C6 C7 0.8(2)
C4 C5 C6 C9 -179.57(13)
C5 C6 C7 C8 -1.0(2)
C9 C6 C7 C8 179.40(13)
C6 C7 C8 C3 0.1(2)
C4 C3 C8 C7 1.0(2)
Si1 C3 C8 C7 -176.50(11)
C5 C6 C9 C11 110.68(17)
C7 C6 C9 C11 -69.70(19)
C5 C6 C9 C12 -67.75(19)
C7 C6 C9 C12 111.87(16)
C12 C9 C11 O1 1.3(2)
C6 C9 C11 O1 -177.12(13)
C12 C9 C11 C10 -179.04(14)
C6 C9 C11 C10 2.5(2)
C11 C9 C12 O2 -1.6(2)
C6 C9 C12 O2 176.85(13)
C11 C9 C12 C13 176.47(14)
C6 C9 C12 C13 -5.1(2)
C2 Si1 C14 C19 -108.98(13)
C1 Si1 C14 C19 130.28(12)
C3 Si1 C14 C19 10.81(14)
C2 Si1 C14 C15 71.45(13)
C1 Si1 C14 C15 -49.29(13)
C3 Si1 C14 C15 -168.76(11)
C19 C14 C15 C16 0.4(2)
Si1 C14 C15 C16 179.95(12)
C14 C15 C16 C17 0.0(2)
C15 C16 C17 C18 -0.2(2)
C15 C16 C17 C20 -179.63(14)
C16 C17 C18 C19 0.0(2)
C20 C17 C18 C19 179.50(14)
C17 C18 C19 C14 0.3(2)
C15 C14 C19 C18 -0.5(2)
Si1 C14 C19 C18 179.92(11)
C18 C17 C20 C23 -64.6(2)
C16 C17 C20 C23 114.89(19)
C18 C17 C20 C22 113.10(18)
C16 C17 C20 C22 -67.4(2)
C23 C20 C22 O3 0.6(3)
C17 C20 C22 O3 -177.10(14)
C23 C20 C22 C21 -179.95(17)
C17 C20 C22 C21 2.3(3)
C22 C20 C23 O4 -0.3(3)
C17 C20 C23 O4 177.42(16)
C22 C20 C23 C24 179.5(2)
C17 C20 C23 C24 -2.7(3)
